data_4509485
loop_
_publ_author_name
'Fang, Ming'
'Chang, Lixian'
'Liu, Xuhui'
'Zhao, Bin'
'Zuo, Ya'
'Chen, Zhi'

_publ_section_title
;
 Fabrication and Properties of Eight Novel Lanthanide&#x2212;Organic
 Frameworks Based on 4-Hydroxypyran-2,6-dicarboxylate and
 4-Hydroxypyridine-2,6-dicarboxylate
;
_journal_issue 9
_journal_name_full 'Crystal Growth &amp; Design'
_journal_page_first 4006
_journal_paper_doi 10.1021/cg900146y
_journal_volume 9
_journal_year 2009
_chemical_formula_sum 'C7 H4 Ho O7'
_chemical_formula_weight 365.03
_chemical_name_systematic
; 
 ? 
;
_space_group_IT_number 62
_symmetry_cell_setting orthorhombic
_symmetry_space_group_name_Hall '-P 2ac 2n'
_symmetry_space_group_name_H-M 'P n m a'
_atom_sites_solution_hydrogens geom
_atom_sites_solution_primary direct
_atom_sites_solution_secondary difmap
_audit_creation_method SHELXL-97
_cell_angle_alpha 90.00
_cell_angle_beta 90.00
_cell_angle_gamma 90.00
_cell_formula_units_Z 4
_cell_length_a 19.476(5)
_cell_length_b 10.024(3)
_cell_length_c 4.3060(12)
_cell_measurement_reflns_used 2778
_cell_measurement_temperature 294(2)
_cell_measurement_theta_max 26.33
_cell_measurement_theta_min 2.92
_cell_volume 840.6(4)
_computing_cell_refinement 'Bruker SMART'
_computing_data_collection 'Bruker SMART'
_computing_data_reduction 'Bruker SAINT'
_computing_molecular_graphics 'Bruker SHELXTL'
_computing_publication_material 'Bruker SHELXTL'
_computing_structure_refinement 'SHELXL-97 (Sheldrick, 1997)'
_computing_structure_solution 'SHELXS-97 (Sheldrick, 1990)'
_diffrn_ambient_temperature 294(2)
_diffrn_measured_fraction_theta_full 0.982
_diffrn_measured_fraction_theta_max 0.982
_diffrn_measurement_device_type 'CCD area detector'
_diffrn_measurement_method 'phi and omega scans'
_diffrn_radiation_monochromator graphite
_diffrn_radiation_source 'fine-focus sealed tube'
_diffrn_radiation_type MoK\a
_diffrn_radiation_wavelength 0.71073
_diffrn_reflns_av_R_equivalents 0.0446
_diffrn_reflns_av_sigmaI/netI 0.0294
_diffrn_reflns_limit_h_max 23
_diffrn_reflns_limit_h_min -17
_diffrn_reflns_limit_k_max 11
_diffrn_reflns_limit_k_min -11
_diffrn_reflns_limit_l_max 5
_diffrn_reflns_limit_l_min -5
_diffrn_reflns_number 3779
_diffrn_reflns_theta_full 25.02
_diffrn_reflns_theta_max 25.02
_diffrn_reflns_theta_min 2.09
_exptl_absorpt_coefficient_mu 9.426
_exptl_absorpt_correction_T_max 0.5193
_exptl_absorpt_correction_T_min 0.3975
_exptl_absorpt_correction_type multi-scan
_exptl_absorpt_process_details SADABS
_exptl_crystal_density_diffrn 2.884
_exptl_crystal_density_meas ?
_exptl_crystal_density_method 'not measured'
_exptl_crystal_F_000 676
_exptl_crystal_size_max 0.12
_exptl_crystal_size_mid 0.10
_exptl_crystal_size_min 0.08
_refine_diff_density_max 1.580
_refine_diff_density_min -1.070
_refine_diff_density_rms 0.262
_refine_ls_extinction_method none
_refine_ls_goodness_of_fit_ref 1.127
_refine_ls_hydrogen_treatment constr
_refine_ls_matrix_type full
_refine_ls_number_parameters 76
_refine_ls_number_reflns 767
_refine_ls_number_restraints 36
_refine_ls_restrained_S_all 1.110
_refine_ls_R_factor_all 0.0404
_refine_ls_R_factor_gt 0.0358
_refine_ls_shift/su_max 0.000
_refine_ls_shift/su_mean 0.000
_refine_ls_structure_factor_coef Fsqd
_refine_ls_weighting_details 'calc w=1/[\s^2^(Fo^2^)+(0.0548P)^2^+12.0681P] where P=(Fo^2^+2Fc^2^)/3'
_refine_ls_weighting_scheme calc
_refine_ls_wR_factor_gt 0.0961
_refine_ls_wR_factor_ref 0.1009
_reflns_number_gt 689
_reflns_number_total 767
_reflns_threshold_expression >2sigma(I)
_cod_data_source_file cg900146ysup8.cif
_cod_data_source_block 060808a
_cod_depositor_comments
;
The following automatic conversions were performed:

'_symmetry_cell_setting' value 'Orthorhombic' changed to
'orthorhombic' according to
/home/saulius/struct/CIF-dictionaries/cif_core.dic dictionary named
'cif_core.dic' version 2.4.2 from
2011-04-26.

'_exptl_absorpt_correction_type' value 'Multi-scan'
changed to 'multi-scan' according to
/home/saulius/struct/CIF-dictionaries/cif_core.dic dictionary named
'cif_core.dic' version 2.4.2 from
2011-04-26.

'_refine_ls_hydrogen_treatment' value 'CONSTR' changed
to 'constr' according to
/home/saulius/struct/CIF-dictionaries/cif_core.dic dictionary named
'cif_core.dic' version 2.4.2 from 2011-04-26.

Automatic conversion script
Id: cif_fix_values 1891 2012-01-12 08:04:46Z andrius 

The following automatic conversions were performed:

'_exptl_crystal_density_meas' value 'NONE' was changed to '?' - the
value is perceived as not measured.

Automatic conversion script
Id: cif_fix_values 3008 2015-01-20 13:52:24Z robertas 
;
_cod_original_sg_symbol_H-M Pnma
_cod_database_code 4509485

loop_
_symmetry_equiv_pos_as_xyz
'x, y, z'
'-x+1/2, -y, z+1/2'
'x+1/2, -y+1/2, -z+1/2'
'-x, y+1/2, -z'
'-x, -y, -z'
'x-1/2, y, -z-1/2'
'-x-1/2, y-1/2, z-1/2'
'x, -y-1/2, z'

loop_
_atom_site_label
_atom_site_type_symbol
_atom_site_fract_x
_atom_site_fract_y
_atom_site_fract_z
_atom_site_U_iso_or_equiv
_atom_site_adp_type
_atom_site_occupancy
_atom_site_symmetry_multiplicity
_atom_site_calc_flag
_atom_site_refinement_flags
Ho1 Ho 0.33754(2) 0.2500 0.55142(9) 0.01924(11) Uani 1 2 d S
C1 C 0.6387(3) 0.0123(5) -0.1443(12) 0.0087(6) Uani 1 1 d U
C2 C 0.6040(3) 0.1347(5) -0.0150(11) 0.0068(6) Uani 1 1 d U
C3 C 0.5518(2) 0.1298(5) 0.1907(12) 0.0082(11) Uani 1 1 d U
H3 H 0.5349 0.0476 0.2557 0.010 Uiso 1 1 calc R
C4 C 0.5223(4) 0.2500 0.3096(17) 0.0095(16) Uani 1 2 d S
O1 O 0.4748(3) 0.2500 0.5020(13) 0.0171(14) Uani 1 2 d S
O2 O 0.62037(18) -0.0961(4) -0.0320(8) 0.0110(6) Uani 1 1 d U
O3 O 0.6808(2) 0.0271(4) -0.3588(10) 0.0171(9) Uani 1 1 d U
O4 O 0.6294(2) 0.2500 -0.1244(12) 0.0053(6) Uani 1 2 d SU
O5 O 0.2417(3) 0.2500 0.0767(14) 0.0161(14) Uani 1 2 d S

loop_
_atom_site_aniso_label
_atom_site_aniso_U_11
_atom_site_aniso_U_22
_atom_site_aniso_U_33
_atom_site_aniso_U_23
_atom_site_aniso_U_13
_atom_site_aniso_U_12
Ho1 0.0286(2) 0.0129(2) 0.0163(2) 0.000 0.00043(16) 0.000
C1 0.0093(9) 0.0081(9) 0.0087(9) 0.0000(7) -0.0005(7) 0.0004(7)
C2 0.0074(9) 0.0060(9) 0.0070(9) -0.0001(7) -0.0004(7) -0.0001(7)
C3 0.012(2) 0.005(2) 0.008(2) 0.005(2) 0.0018(19) -0.0019(19)
C4 0.014(3) 0.007(3) 0.008(3) 0.000 -0.004(3) 0.000
O1 0.014(3) 0.026(3) 0.011(3) 0.000 0.005(2) 0.000
O2 0.0128(8) 0.0094(8) 0.0108(8) 0.0007(7) 0.0005(7) 0.0000(7)
O3 0.031(2) 0.0037(17) 0.0166(18) 0.0002(16) 0.0110(18) 0.0028(16)
O4 0.0060(9) 0.0045(9) 0.0055(9) 0.000 0.0003(7) 0.000
O5 0.013(2) 0.012(3) 0.024(3) 0.000 -0.010(2) 0.000

loop_
_atom_type_symbol
_atom_type_description
_atom_type_scat_dispersion_real
_atom_type_scat_dispersion_imag
_atom_type_scat_source
C C 0.0033 0.0016 'International Tables Vol C Tables 4.2.6.8 and 6.1.1.4'
H H 0.0000 0.0000 'International Tables Vol C Tables 4.2.6.8 and 6.1.1.4'
O O 0.0106 0.0060 'International Tables Vol C Tables 4.2.6.8 and 6.1.1.4'
Ho Ho -0.2175 4.6783 'International Tables Vol C Tables 4.2.6.8 and 6.1.1.4'

loop_
_geom_angle_atom_site_label_1
_geom_angle_atom_site_label_2
_geom_angle_atom_site_label_3
_geom_angle
_geom_angle_site_symmetry_1
_geom_angle_site_symmetry_3
O1 Ho1 O2 76.05(12) . 4_656
O1 Ho1 O2 76.05(12) . 5_656
O2 Ho1 O2 69.45(16) 4_656 5_656
O1 Ho1 O5 127.86(17) . .
O2 Ho1 O5 140.20(10) 4_656 .
O2 Ho1 O5 140.20(10) 5_656 .
O1 Ho1 O2 69.48(12) . 5_655
O2 Ho1 O2 145.53(15) 4_656 5_655
O2 Ho1 O2 101.84(12) 5_656 5_655
O5 Ho1 O2 67.23(12) . 5_655
O1 Ho1 O2 69.48(12) . 4_655
O2 Ho1 O2 101.84(12) 4_656 4_655
O2 Ho1 O2 145.53(15) 5_656 4_655
O5 Ho1 O2 67.23(12) . 4_655
O2 Ho1 O2 65.85(15) 5_655 4_655
O2 C1 O3 125.7(5) . .
O2 C1 C2 116.1(4) . .
O3 C1 C2 118.2(5) . .
O4 C2 C3 122.6(5) . .
O4 C2 C1 114.0(4) . .
C3 C2 C1 123.4(5) . .
C2 C3 C4 120.5(5) . .
C2 C3 H3 119.7 . .
C4 C3 H3 119.7 . .
O1 C4 C3 122.6(3) . 8_565
O1 C4 C3 122.6(3) . .
C3 C4 C3 114.8(6) 8_565 .
C4 O1 Ho1 142.7(5) . .
C1 O2 Ho1 135.1(3) . 5_656
C1 O2 Ho1 94.9(3) . 5_655
Ho1 O2 Ho1 101.84(12) 5_656 5_655
C2 O4 C2 118.9(5) 8_565 .

loop_
_geom_bond_atom_site_label_1
_geom_bond_atom_site_label_2
_geom_bond_distance
_geom_bond_site_symmetry_2
Ho1 O1 2.681(6) .
Ho1 O2 2.708(4) 4_656
Ho1 O2 2.708(4) 5_656
Ho1 O5 2.768(6) .
Ho1 O2 2.838(4) 5_655
Ho1 O2 2.838(4) 4_655
C1 O2 1.242(6) .
C1 O3 1.244(7) .
C1 C2 1.507(7) .
C2 O4 1.343(6) .
C2 C3 1.350(7) .
C3 C4 1.430(6) .
C3 H3 0.9300 .
C4 O1 1.242(9) .
C4 C3 1.430(6) 8_565
O2 Ho1 2.708(4) 5_656
O2 Ho1 2.838(4) 5_655
O4 C2 1.343(6) 8_565

loop_
_geom_torsion_atom_site_label_1
_geom_torsion_atom_site_label_2
_geom_torsion_atom_site_label_3
_geom_torsion_atom_site_label_4
_geom_torsion
_geom_torsion_site_symmetry_1
_geom_torsion_site_symmetry_4
O2 C1 C2 O4 174.8(5) . .
O3 C1 C2 O4 -7.7(7) . .
O2 C1 C2 C3 -5.7(7) . .
O3 C1 C2 C3 171.8(5) . .
O4 C2 C3 C4 -1.9(8) . .
C1 C2 C3 C4 178.6(5) . .
C2 C3 C4 O1 -179.1(6) . .
C2 C3 C4 C3 0.7(10) . 8_565
C3 C4 O1 Ho1 90.1(6) 8_565 .
C3 C4 O1 Ho1 -90.1(6) . .
O2 Ho1 O1 C4 -144.06(8) 4_656 .
O2 Ho1 O1 C4 144.06(8) 5_656 .
O5 Ho1 O1 C4 0.000(1) . .
O2 Ho1 O1 C4 35.48(9) 5_655 .
O2 Ho1 O1 C4 -35.48(9) 4_655 .
O3 C1 O2 Ho1 92.2(6) . 5_656
C2 C1 O2 Ho1 -90.5(5) . 5_656
O3 C1 O2 Ho1 -20.0(6) . 5_655
C2 C1 O2 Ho1 157.3(4) . 5_655
C3 C2 O4 C2 3.1(9) . 8_565
C1 C2 O4 C2 -177.4(3) . 8_565
